data_8103394
loop_
_publ_author_name
'Ibers, J.A.'
'Pell, M.A.'
'Kleyn, A.G.'

_publ_section_title
;
 Crystal structure of rubidium silver hafnium telluride, Rb Ag Hf Te3
;
_journal_name_full
;
Zeitschrift fuer Kristallographie - New Crystal Structures
;
_journal_page_first 92
_journal_page_last 92
_journal_volume 212
_journal_year 1997
_chemical_formula_sum 'Ag Hf Rb Te3'
_chemical_name_systematic 'Rb Ag Hf Te3'
_space_group_IT_number 11
_symmetry_space_group_name_Hall '-P 2yb'
_symmetry_space_group_name_H-M 'P 1 21/m 1'
_cell_angle_alpha 90
_cell_angle_beta 111.48
_cell_angle_gamma 90
_cell_formula_units_Z 2
_cell_length_a 8.953
_cell_length_b 4.196
_cell_length_c 10.817
_cell_volume 378.136
_citation_journal_id_ASTM ZKNSFT
_cod_data_source_file silver1-2_296.cif
_cod_data_source_block Ag1Hf1Rb1Te3
_cod_original_cell_volume 378.1364
_cod_original_formula_sum 'Ag1 Hf1 Rb1 Te3'
_cod_database_code 8103394

loop_
_symmetry_equiv_pos_as_xyz
x,y,z
-x,y+1/2,-z
-x,-y,-z
x,-y-1/2,z

loop_
_atom_site_label
_atom_site_type_symbol
_atom_site_fract_x
_atom_site_fract_y
_atom_site_fract_z
_atom_site_occupancy
_atom_site_U_iso_or_equiv
Te3 Te-2 1.09686 -0.25 0.86516 1 0.0
Rb1 Rb+1 0.74309 0.25 0.71155 1 0.0
Te2 Te-2 0.45401 0.25 0.1274 1 0.0
Hf1 Hf+4 0.69567 -0.25 0.16492 1 0.0
Te1 Te-2 0.73584 -0.25 0.4349 1 0.0
Ag1 Ag+1 1.07244 -0.25 0.60204 1 0.0
